data_7711690
loop_
_publ_author_name
'Huang, Yi'
'Huang, Junben'
'Zhang, Yong'

_publ_section_title
;
 Wide band gap thiophosphates ASrPS<sub>4</sub> (A = Li, Na, K, Rb, Cs):
 cation size effect induced successive structural transformation.
;
_journal_issue 39
_journal_name_full 'Dalton transactions (Cambridge, England : 2003)'
_journal_page_first 15067
_journal_page_last 15073
_journal_paper_doi 10.1039/d2dt02321k
_journal_volume 51
_journal_year 2022
_chemical_formula_moiety 'Cs P S4 Sr'
_chemical_formula_sum 'Cs P S4 Sr'
_chemical_formula_weight 379.74
_space_group_crystal_system orthorhombic
_space_group_IT_number 62
_space_group_name_Hall '-P 2ac 2n'
_space_group_name_H-M_alt 'P n m a'
_atom_sites_solution_primary dual
_audit_creation_date 2022-02-23
_audit_creation_method
;
Olex2 1.3
(compiled 2020.06.28 svn.raecde09e for OlexSys, GUI svn.r6132)
;
_audit_update_record
;
2022-04-19 deposited with the CCDC.	2022-09-16 downloaded from the CCDC.
;
_cell_angle_alpha 90
_cell_angle_beta 90
_cell_angle_gamma 90
_cell_formula_units_Z 4
_cell_length_a 18.0743(12)
_cell_length_b 6.7904(5)
_cell_length_c 6.4174(4)
_cell_measurement_reflns_used 2756
_cell_measurement_temperature 293.0
_cell_measurement_theta_max 27.32
_cell_measurement_theta_min 3.75
_cell_volume 787.62(9)
_computing_cell_refinement 'SAINT V8.38A (Bruker, 2018)'
_computing_data_reduction 'SAINT V8.38A (Bruker, 2018)'
_computing_molecular_graphics 'Olex2 1.3 (Dolomanov et al., 2009)'
_computing_publication_material 'Olex2 1.3 (Dolomanov et al., 2009)'
_computing_structure_refinement 'SHELXL 2018/3 (Sheldrick, 2015)'
_computing_structure_solution 'SHELXT 2018/2 (Sheldrick, 2018)'
_diffrn_ambient_temperature 293.0
_diffrn_measured_fraction_theta_full 1.000
_diffrn_measured_fraction_theta_max 0.997
_diffrn_measurement_device_type 'Bruker APEX-II CCD'
_diffrn_measurement_method '\f and \w scans'
_diffrn_radiation_type MoK\a
_diffrn_radiation_wavelength 0.71073
_diffrn_reflns_av_R_equivalents 0.0990
_diffrn_reflns_av_unetI/netI 0.0396
_diffrn_reflns_Laue_measured_fraction_full 1.000
_diffrn_reflns_Laue_measured_fraction_max 0.997
_diffrn_reflns_limit_h_max 23
_diffrn_reflns_limit_h_min -23
_diffrn_reflns_limit_k_max 8
_diffrn_reflns_limit_k_min -8
_diffrn_reflns_limit_l_max 8
_diffrn_reflns_limit_l_min -8
_diffrn_reflns_number 10918
_diffrn_reflns_point_group_measured_fraction_full 1.000
_diffrn_reflns_point_group_measured_fraction_max 0.997
_diffrn_reflns_theta_full 25.242
_diffrn_reflns_theta_max 27.513
_diffrn_reflns_theta_min 2.254
_diffrn_source_current 1.4
_diffrn_source_power 0.07
_diffrn_source_voltage 50.0
_diffrn_standards_number 0
_exptl_absorpt_coefficient_mu 12.553
_exptl_absorpt_correction_T_max 0.7456
_exptl_absorpt_correction_T_min 0.5585
_exptl_absorpt_correction_type none
_exptl_crystal_colour 'clear dark colourless'
_exptl_crystal_colour_lustre clear
_exptl_crystal_colour_modifier dark
_exptl_crystal_colour_primary colourless
_exptl_crystal_density_diffrn 3.202
_exptl_crystal_description block
_exptl_crystal_F_000 688
_exptl_crystal_size_max 0.12
_exptl_crystal_size_mid 0.11
_exptl_crystal_size_min 0.102
_refine_diff_density_max 1.287
_refine_diff_density_min -1.069
_refine_diff_density_rms 0.178
_refine_ls_extinction_method none
_refine_ls_goodness_of_fit_ref 1.138
_refine_ls_hydrogen_treatment undef
_refine_ls_matrix_type full
_refine_ls_number_parameters 40
_refine_ls_number_reflns 985
_refine_ls_number_restraints 0
_refine_ls_restrained_S_all 1.138
_refine_ls_R_factor_all 0.0382
_refine_ls_R_factor_gt 0.0313
_refine_ls_shift/su_max 0.001
_refine_ls_shift/su_mean 0.000
_refine_ls_structure_factor_coef Fsqd
_refine_ls_weighting_details 'w=1/[\s^2^(Fo^2^)+(0.0231P)^2^+3.2539P] where P=(Fo^2^+2Fc^2^)/3'
_refine_ls_weighting_scheme calc
_refine_ls_wR_factor_gt 0.0750
_refine_ls_wR_factor_ref 0.0797
_reflns_Friedel_coverage 0.000
_reflns_number_gt 853
_reflns_number_total 985
_reflns_threshold_expression 'I > 2\s(I)'
_cod_data_source_file d2dt02321k2.cif
_cod_data_source_block CsSrPS4
_cod_database_code 7711690
_shelx_shelxl_version_number 2018/3
_shelx_space_group_comment
;
The symmetry employed for this shelxl refinement is uniquely defined
by the following loop, which should always be used as a source of
symmetry information in preference to the above space-group names.
They are only intended as comments.
;
_olex2_refinement_description
;
;
_olex2_submission_special_instructions 'No special instructions were received'

loop_
_space_group_symop_operation_xyz
'x, y, z'
'-x+1/2, -y, z+1/2'
'-x, y+1/2, -z'
'x+1/2, -y+1/2, -z+1/2'
'-x, -y, -z'
'x-1/2, y, -z-1/2'
'x, -y-1/2, z'
'-x-1/2, y-1/2, z-1/2'

loop_
_atom_site_label
_atom_site_type_symbol
_atom_site_fract_x
_atom_site_fract_y
_atom_site_fract_z
_atom_site_U_iso_or_equiv
_atom_site_adp_type
_atom_site_occupancy
_atom_site_site_symmetry_order
_atom_site_calc_flag
_atom_site_refinement_flags_posn
_atom_site_refinement_flags_adp
_atom_site_refinement_flags_occupancy
_atom_site_disorder_assembly
_atom_site_disorder_group
Cs1 Cs 0.70669(3) 0.750000 0.45337(13) 0.0470(2) Uani 1 2 d S T P . .
Sr1 Sr 0.51730(4) 0.250000 0.20509(11) 0.02371(19) Uani 1 2 d S T P . .
S1 S 0.65593(11) 0.250000 0.4603(3) 0.0242(4) Uani 1 2 d S T P . .
P1 P 0.59489(10) 0.250000 0.7239(3) 0.0183(4) Uani 1 2 d S T P . .
S3 S 0.61640(8) 0.49263(19) 0.9007(2) 0.0252(3) Uani 1 1 d . . . . .
S2 S 0.48352(11) 0.250000 0.6650(3) 0.0290(4) Uani 1 2 d S T P . .

loop_
_atom_site_aniso_label
_atom_site_aniso_U_11
_atom_site_aniso_U_22
_atom_site_aniso_U_33
_atom_site_aniso_U_23
_atom_site_aniso_U_13
_atom_site_aniso_U_12
Cs1 0.0306(3) 0.0239(3) 0.0866(5) 0.000 0.0159(3) 0.000
Sr1 0.0244(4) 0.0259(4) 0.0208(3) 0.000 0.0010(3) 0.000
S1 0.0252(9) 0.0243(9) 0.0230(8) 0.000 0.0052(7) 0.000
P1 0.0230(9) 0.0139(8) 0.0181(8) 0.000 0.0015(7) 0.000
S3 0.0309(7) 0.0152(6) 0.0294(7) -0.0038(5) -0.0004(5) 0.0002(5)
S2 0.0212(9) 0.0407(12) 0.0252(10) 0.000 0.0028(7) 0.000

loop_
_atom_type_symbol
_atom_type_description
_atom_type_scat_dispersion_real
_atom_type_scat_dispersion_imag
_atom_type_scat_source
Cs Cs -0.3680 2.1192 'International Tables Vol C Tables 4.2.6.8 and 6.1.1.4'
P P 0.1023 0.0942 'International Tables Vol C Tables 4.2.6.8 and 6.1.1.4'
S S 0.1246 0.1234 'International Tables Vol C Tables 4.2.6.8 and 6.1.1.4'
Sr Sr -1.5307 3.2498 'International Tables Vol C Tables 4.2.6.8 and 6.1.1.4'

loop_
_geom_angle_atom_site_label_1
_geom_angle_atom_site_label_2
_geom_angle_atom_site_label_3
_geom_angle
_geom_angle_site_symmetry_1
_geom_angle_site_symmetry_3
_geom_angle_publ_flag
Cs1 Cs1 Cs1 81.272(9) 2_665 2_664 ?
Cs1 Cs1 Cs1 87.119(9) 2_675 2_665 ?
Cs1 Cs1 Cs1 142.94(2) 2_675 2_664 ?
Sr1 Cs1 Cs1 126.123(15) 5_666 2_664 ?
Sr1 Cs1 Cs1 88.248(13) 5_666 2_665 ?
Sr1 Cs1 Cs1 88.248(13) 5_666 2_675 ?
S1 Cs1 Cs1 139.14(3) 1_565 2_664 ?
S1 Cs1 Cs1 137.72(3) . 2_675 ?
S1 Cs1 Cs1 53.81(3) 1_565 2_675 ?
S1 Cs1 Cs1 44.724(9) 2_665 2_675 ?
S1 Cs1 Cs1 108.43(2) 2_664 2_675 ?
S1 Cs1 Cs1 137.72(3) 1_565 2_665 ?
S1 Cs1 Cs1 108.96(2) 2_665 2_664 ?
S1 Cs1 Cs1 54.96(3) . 2_664 ?
S1 Cs1 Cs1 108.43(2) 2_664 2_665 ?
S1 Cs1 Cs1 44.884(9) 2_664 2_664 ?
S1 Cs1 Cs1 44.724(9) 2_665 2_665 ?
S1 Cs1 Cs1 53.80(3) . 2_665 ?
S1 Cs1 Sr1 76.39(3) . 5_666 ?
S1 Cs1 Sr1 76.39(3) 1_565 5_666 ?
S1 Cs1 Sr1 156.55(3) 2_664 5_666 ?
S1 Cs1 Sr1 98.93(3) 2_665 5_666 ?
S1 Cs1 S1 98.52(4) 1_565 2_665 ?
S1 Cs1 S1 149.73(6) . 1_565 ?
S1 Cs1 S1 99.84(4) 1_565 2_664 ?
S1 Cs1 S1 99.84(4) . 2_664 ?
S1 Cs1 S1 104.52(4) 2_664 2_665 ?
S1 Cs1 S1 98.52(4) . 2_665 ?
S1 Cs1 P1 104.24(3) 1_565 2_664 ?
S1 Cs1 P1 104.24(3) . 2_664 ?
S1 Cs1 S3 77.98(4) . 2_664 ?
S1 Cs1 S3 132.24(4) 1_565 2_664 ?
S1 Cs1 S3 132.24(4) . 8_765 ?
S1 Cs1 S3 77.98(4) 1_565 8_765 ?
S1 Cs1 S2 75.41(3) 1_565 5_666 ?
S1 Cs1 S2 75.41(3) . 5_666 ?
P1 Cs1 Cs1 87.33(3) 2_664 2_665 ?
P1 Cs1 Cs1 87.33(3) 2_664 2_675 ?
P1 Cs1 Cs1 57.223(19) 2_664 2_664 ?
P1 Cs1 Sr1 173.90(4) 2_664 5_666 ?
P1 Cs1 S1 29.55(4) 2_664 2_664 ?
P1 Cs1 S1 74.97(4) 2_664 2_665 ?
S3 Cs1 Cs1 88.39(3) 8_765 2_664 ?
S3 Cs1 Cs1 95.39(3) 2_664 2_675 ?
S3 Cs1 Cs1 48.97(2) 2_664 2_664 ?
S3 Cs1 Cs1 57.69(3) 8_765 2_675 ?
S3 Cs1 Cs1 57.69(3) 2_664 2_665 ?
S3 Cs1 Cs1 95.39(3) 8_765 2_665 ?
S3 Cs1 Sr1 145.37(3) 8_765 5_666 ?
S3 Cs1 Sr1 145.37(3) 2_664 5_666 ?
S3 Cs1 S1 51.68(3) 2_664 2_664 ?
S3 Cs1 S1 51.68(3) 8_765 2_664 ?
S3 Cs1 S1 62.45(3) 2_664 2_665 ?
S3 Cs1 S1 62.45(3) 8_765 2_665 ?
S3 Cs1 P1 31.32(2) 8_765 2_664 ?
S3 Cs1 P1 31.32(2) 2_664 2_664 ?
S3 Cs1 S3 54.26(4) 8_765 2_664 ?
S2 Cs1 Cs1 99.78(3) 5_666 2_664 ?
S2 Cs1 Cs1 116.80(3) 5_666 2_675 ?
S2 Cs1 Cs1 116.80(3) 5_666 2_665 ?
S2 Cs1 Sr1 40.89(3) 5_666 5_666 ?
S2 Cs1 S1 139.82(5) 5_666 2_665 ?
S2 Cs1 S1 115.66(5) 5_666 2_664 ?
S2 Cs1 P1 145.21(5) 5_666 2_664 ?
S2 Cs1 S3 147.56(3) 5_666 8_765 ?
S2 Cs1 S3 147.56(3) 5_666 2_664 ?
Sr1 Sr1 Sr1 0(10) 7_565 5_655 ?
Sr1 Sr1 S1 0(10) 7_565 . ?
Sr1 Sr1 P1 0(10) 7_565 1_554 ?
Sr1 Sr1 S3 0(10) 7_565 3_646 ?
Sr1 Sr1 S3 0(10) 7_565 5_666 ?
Sr1 Sr1 S3 0(10) 7_565 1_554 ?
Sr1 Sr1 S3 0(10) 7_565 7_564 ?
Sr1 Sr1 S2 0(10) 7_565 . ?
Sr1 Sr1 S2 0(10) 7_565 1_554 ?
Sr1 Sr1 S2 0(10) 7_565 5_656 ?
Sr1 Sr1 S2 0(10) 7_565 5_666 ?
S1 Sr1 Sr1 116.89(3) . 5_655 ?
S1 Sr1 P1 98.75(5) . 1_554 ?
S1 Sr1 S3 82.07(4) . 7_564 ?
S1 Sr1 S3 141.51(3) . 3_646 ?
S1 Sr1 S3 141.51(3) . 5_666 ?
S1 Sr1 S3 82.07(4) . 1_554 ?
S1 Sr1 S2 133.16(5) . 1_554 ?
S1 Sr1 S2 68.52(5) . . ?
S1 Sr1 S2 82.71(4) . 5_656 ?
S1 Sr1 S2 82.71(4) . 5_666 ?
P1 Sr1 Sr1 60.49(2) 1_554 5_655 ?
P1 Sr1 S2 102.64(3) 1_554 5_666 ?
P1 Sr1 S2 34.41(5) 1_554 1_554 ?
P1 Sr1 S2 102.64(3) 1_554 5_656 ?
S3 Sr1 Sr1 96.66(3) 1_554 5_655 ?
S3 Sr1 Sr1 45.95(3) 3_646 5_655 ?
S3 Sr1 Sr1 101.45(3) 5_666 5_655 ?
S3 Sr1 Sr1 44.79(3) 7_564 5_655 ?
S3 Sr1 P1 97.16(4) 3_646 1_554 ?
S3 Sr1 P1 36.17(3) 7_564 1_554 ?
S3 Sr1 P1 97.16(4) 5_666 1_554 ?
S3 Sr1 P1 36.17(3) 1_554 1_554 ?
S3 Sr1 S3 63.73(5) 7_564 1_554 ?
S3 Sr1 S3 69.70(5) 3_646 5_666 ?
S3 Sr1 S3 128.04(3) 5_666 7_564 ?
S3 Sr1 S3 90.74(4) 5_666 1_554 ?
S3 Sr1 S3 90.74(4) 3_646 7_564 ?
S3 Sr1 S3 128.04(3) 3_646 1_554 ?
S3 Sr1 S2 69.17(4) 5_666 1_554 ?
S3 Sr1 S2 68.84(4) 1_554 5_666 ?
S3 Sr1 S2 68.84(4) 7_564 5_656 ?
S3 Sr1 S2 58.87(4) 7_564 1_554 ?
S3 Sr1 S2 127.19(5) 5_666 5_656 ?
S3 Sr1 S2 127.19(5) 3_646 5_666 ?
S3 Sr1 S2 59.64(4) 3_646 5_656 ?
S3 Sr1 S2 131.64(4) 1_554 5_656 ?
S3 Sr1 S2 58.87(4) 1_554 1_554 ?
S3 Sr1 S2 131.64(4) 7_564 5_666 ?
S3 Sr1 S2 69.17(4) 3_646 1_554 ?
S3 Sr1 S2 59.64(4) 5_666 5_666 ?
S2 Sr1 Sr1 124.37(2) . 5_655 ?
S2 Sr1 Sr1 154.61(4) 5_666 5_655 ?
S2 Sr1 Sr1 52.01(3) 5_656 5_655 ?
S2 Sr1 Sr1 51.528(15) 1_554 5_655 ?
S2 Sr1 P1 167.27(6) . 1_554 ?
S2 Sr1 S3 136.83(4) . 1_554 ?
S2 Sr1 S3 93.28(4) . 5_666 ?
S2 Sr1 S3 93.28(4) . 3_646 ?
S2 Sr1 S3 136.83(4) . 7_564 ?
S2 Sr1 S2 158.32(7) . 1_554 ?
S2 Sr1 S2 76.45(3) . 5_666 ?
S2 Sr1 S2 76.45(3) . 5_656 ?
S2 Sr1 S2 152.41(7) 5_666 5_656 ?
S2 Sr1 S2 103.54(3) 5_666 1_554 ?
S2 Sr1 S2 103.54(3) 5_656 1_554 ?
Cs1 S1 Cs1 104.52(4) 2_665 2_664 ?
Cs1 S1 Cs1 81.31(3) 1_545 2_665 ?
Cs1 S1 Cs1 81.31(3) . 2_665 ?
Cs1 S1 Cs1 80.31(3) . 2_664 ?
Cs1 S1 Cs1 80.31(3) 1_545 2_664 ?
Cs1 S1 Cs1 149.73(6) 1_545 . ?
Sr1 S1 Cs1 102.20(3) 7_565 . ?
Sr1 S1 Cs1 102.20(3) 7_565 1_545 ?
Sr1 S1 Cs1 102.20(3) . 1_545 ?
Sr1 S1 Cs1 161.29(6) . 2_665 ?
Sr1 S1 Cs1 94.19(5) . 2_664 ?
Sr1 S1 Cs1 161.29(6) 7_565 2_665 ?
Sr1 S1 Cs1 102.20(3) . . ?
Sr1 S1 Cs1 94.19(5) 7_565 2_664 ?
Sr1 S1 Sr1 0.00(3) 7_565 . ?
P1 S1 Cs1 71.24(8) . 2_665 ?
P1 S1 Cs1 98.80(4) . . ?
P1 S1 Cs1 175.76(10) . 2_664 ?
P1 S1 Cs1 98.80(4) . 1_545 ?
P1 S1 Sr1 90.05(9) . . ?
P1 S1 Sr1 90.05(9) . 7_565 ?
Sr1 P1 Cs1 92.10(5) 1_556 2_665 ?
S1 P1 Cs1 79.21(8) . 2_665 ?
S1 P1 Sr1 171.31(10) . 1_556 ?
S1 P1 S3 111.23(8) . . ?
S1 P1 S3 111.23(8) . 7_565 ?
S1 P1 S2 112.49(12) . . ?
S3 P1 Cs1 67.17(6) . 2_665 ?
S3 P1 Cs1 67.17(6) 7_565 2_665 ?
S3 P1 Sr1 64.66(6) 7_565 1_556 ?
S3 P1 Sr1 64.66(6) . 1_556 ?
S3 P1 S3 107.90(11) 7_565 . ?
S3 P1 S2 106.87(8) . . ?
S3 P1 S2 106.87(8) 7_565 . ?
S2 P1 Cs1 168.30(10) . 2_665 ?
S2 P1 Sr1 76.21(8) . 1_556 ?
Sr1 S3 Cs1 102.04(4) 1_556 2_665 ?
Sr1 S3 Cs1 168.70(5) 5_666 2_665 ?
Sr1 S3 Sr1 89.26(4) 5_666 1_556 ?
P1 S3 Cs1 81.51(7) . 2_665 ?
P1 S3 Sr1 100.82(7) . 5_666 ?
P1 S3 Sr1 79.18(6) . 1_556 ?
Sr1 S2 Cs1 92.71(3) 5_666 5_666 ?
Sr1 S2 Cs1 112.45(5) 1_556 5_666 ?
Sr1 S2 Cs1 89.23(5) 7_565 5_666 ?
Sr1 S2 Cs1 89.23(5) . 5_666 ?
Sr1 S2 Cs1 92.71(3) 5_656 5_666 ?
Sr1 S2 Sr1 103.55(3) . 5_666 ?
Sr1 S2 Sr1 158.32(7) . 1_556 ?
Sr1 S2 Sr1 76.46(3) 5_666 1_556 ?
Sr1 S2 Sr1 76.46(3) 5_656 1_556 ?
Sr1 S2 Sr1 103.55(3) . 5_656 ?
Sr1 S2 Sr1 103.55(3) 7_565 5_656 ?
Sr1 S2 Sr1 103.55(3) 7_565 5_666 ?
Sr1 S2 Sr1 0.000(6) 7_565 . ?
Sr1 S2 Sr1 152.41(7) 5_666 5_656 ?
Sr1 S2 Sr1 158.32(7) 7_565 1_556 ?
P1 S2 Cs1 178.17(10) . 5_666 ?
P1 S2 Sr1 88.94(8) . 7_565 ?
P1 S2 Sr1 69.38(7) . 1_556 ?
P1 S2 Sr1 88.94(8) . . ?
P1 S2 Sr1 87.72(4) . 5_656 ?
P1 S2 Sr1 87.72(4) . 5_666 ?

loop_
_geom_bond_atom_site_label_1
_geom_bond_atom_site_label_2
_geom_bond_distance
_geom_bond_site_symmetry_2
_geom_bond_publ_flag
Cs1 Cs1 4.9270(4) 2_664 ?
Cs1 Cs1 4.9269(4) 2_675 ?
Cs1 Cs1 4.9269(4) 2_665 ?
Cs1 Sr1 4.6037(10) 5_666 ?
Cs1 S1 3.5172(6) 1_565 ?
Cs1 S1 4.022(2) 2_664 ?
Cs1 S1 3.5172(6) . ?
Cs1 S1 4.092(2) 2_665 ?
Cs1 P1 3.877(2) 2_664 ?
Cs1 S3 3.6130(15) 2_664 ?
Cs1 S3 3.6130(15) 8_765 ?
Cs1 S2 3.521(2) 5_666 ?
Sr1 Sr1 0.0000(14) 7_565 ?
Sr1 Sr1 4.3414(9) 5_655 ?
Sr1 S1 2.993(2) . ?
Sr1 P1 3.392(2) 1_554 ?
Sr1 S3 3.1208(15) 1_554 ?
Sr1 S3 3.0585(15) 3_646 ?
Sr1 S3 3.1208(15) 7_564 ?
Sr1 S3 3.0585(15) 5_666 ?
Sr1 S2 3.519(2) 1_554 ?
Sr1 S2 3.4961(6) 5_656 ?
Sr1 S2 3.014(2) . ?
Sr1 S2 3.4961(6) 5_666 ?
S1 P1 2.020(3) . ?
P1 S3 2.0378(17) 7_565 ?
P1 S3 2.0378(17) . ?
P1 S2 2.048(3) . ?
